data_1511957
loop_
_publ_author_name
'Davies, Stephen G.'
'Figuccia, Aude L. A.'
'Fletcher, Ai M.'
'Roberts, Paul M.'
'Thomson, James E.'

_publ_section_title
;
 Asymmetric Syntheses of (-)-1-Deoxymannojirimycin and
 (+)-1-Deoxyallonojirimycin via a Ring-Expansion Approach.
;
_journal_issue 8
_journal_name_full 'Organic letters'
_journal_page_first 2042
_journal_page_last 2045
_journal_paper_doi 10.1021/ol400735z
_journal_volume 15
_journal_year 2013
_chemical_absolute_configuration ad
_chemical_formula_moiety 'C20 H25 N1 O4'
_chemical_formula_sum 'C20 H25 N O4'
_chemical_formula_weight 343.42
_space_group_IT_number 4
_symmetry_cell_setting monoclinic
_symmetry_space_group_name_Hall 'P 2yb'
_symmetry_space_group_name_H-M 'P 1 21 1'
_atom_sites_solution_hydrogens difmap
_atom_sites_solution_primary direct
_cell_angle_alpha 90
_cell_angle_beta 101.708(3)
_cell_angle_gamma 90
_cell_formula_units_Z 2
_cell_length_a 10.3223(3)
_cell_length_b 6.9861(2)
_cell_length_c 12.9927(3)
_cell_measurement_reflns_used 6425
_cell_measurement_temperature 150
_cell_measurement_theta_max 77
_cell_measurement_theta_min 3
_cell_volume 917.44(4)
_computing_cell_refinement 'CrysAlis, (Oxford Diffraction, 2002)'
_computing_data_collection 'SuperNova, (Oxford Diffraction, 2010)'
_computing_data_reduction 'CrysAlis, (Oxford Diffraction, 2002)'
_computing_molecular_graphics 'CAMERON (Watkin et al., 1996)'
_computing_publication_material 'CRYSTALS (Betteridge et al., 2003)'
_computing_structure_refinement 'CRYSTALS (Betteridge et al., 2003)'
_computing_structure_solution 'SIR92 (Altomare et al., 1994)'
_diffrn_ambient_temperature 150
_diffrn_measured_fraction_theta_full 0.998
_diffrn_measured_fraction_theta_max 0.995
_diffrn_measurement_device Area
_diffrn_measurement_device_type 'Oxford Diffraction SuperNova'
_diffrn_measurement_method \w
_diffrn_radiation_monochromator graphite
_diffrn_radiation_type 'Cu K\a'
_diffrn_radiation_wavelength 1.54180
_diffrn_reflns_av_R_equivalents 0.024
_diffrn_reflns_limit_h_max 12
_diffrn_reflns_limit_h_min -12
_diffrn_reflns_limit_k_max 8
_diffrn_reflns_limit_k_min -8
_diffrn_reflns_limit_l_max 16
_diffrn_reflns_limit_l_min -16
_diffrn_reflns_number 11466
_diffrn_reflns_theta_full 75.222
_diffrn_reflns_theta_max 76.757
_diffrn_reflns_theta_min 3.474
_diffrn_standards_number 0
_exptl_absorpt_coefficient_mu 0.698
_exptl_absorpt_correction_T_max 0.95
_exptl_absorpt_correction_T_min 0.61
_exptl_absorpt_correction_type multi-scan
_exptl_absorpt_process_details 'CrysAlis, (Oxford Diffraction, 2002)'
_exptl_crystal_colour colourless
_exptl_crystal_density_diffrn 1.243
_exptl_crystal_density_method 'not measured'
_exptl_crystal_description block
_exptl_crystal_F_000 368
_exptl_crystal_size_max 0.160
_exptl_crystal_size_mid 0.090
_exptl_crystal_size_min 0.070
_refine_diff_density_max 0.20
_refine_diff_density_min -0.14
_refine_ls_abs_structure_details 'Flack (1983), 1733 Friedel-pairs'
_refine_ls_abs_structure_Flack -0.05(16)
_refine_ls_extinction_method None
_refine_ls_goodness_of_fit_ref 1.0000
_refine_ls_hydrogen_treatment constr
_refine_ls_matrix_type full
_refine_ls_number_parameters 227
_refine_ls_number_reflns 3796
_refine_ls_number_restraints 1
_refine_ls_R_factor_all 0.0326
_refine_ls_R_factor_gt 0.0308
_refine_ls_shift/su_max 0.0003250
_refine_ls_shift/su_mean 0.0000308
_refine_ls_structure_factor_coef Fsqd
_refine_ls_weighting_details
;
 Method= Quasi-Unit weights 
 W = 1.0 or 1./2F 
;
_refine_ls_weighting_scheme calc
_refine_ls_wR_factor_all 0.0640
_refine_ls_wR_factor_gt 0.0624
_refine_ls_wR_factor_ref 0.0640
_reflns_limit_h_max 12
_reflns_limit_h_min -12
_reflns_limit_k_max 8
_reflns_limit_k_min -8
_reflns_limit_l_max 16
_reflns_limit_l_min 0
_reflns_number_gt 3635
_reflns_number_total 3813
_reflns_threshold_expression I>2.0\s(I)
_oxford_diffrn_Wilson_B_factor 2.26
_oxford_diffrn_Wilson_scale 0.01
_oxford_refine_ls_r_factor_ref 0.0326
_oxford_refine_ls_scale 11.2(2)
_oxford_reflns_number_all 3797
_oxford_reflns_threshold_expression_ref I>0.0\s(I)
_cod_data_source_file ol400735z_si_001.cif
_cod_data_source_block 25
_cod_original_formula_sum 'C20 H25 N1 O4'
_cod_database_code 1511957

loop_
_symmetry_equiv_pos_as_xyz
x,y,z
-x,y+1/2,-z

loop_
_atom_site_label
_atom_site_type_symbol
_atom_site_fract_x
_atom_site_fract_y
_atom_site_fract_z
_atom_site_U_iso_or_equiv
_atom_site_occupancy
_atom_site_adp_type
_atom_site_refinement_flags_posn
O1 O 0.68221(10) 0.31975(16) 0.60561(8) 0.0217 1.0000 Uani .
C2 C 0.73693(14) 0.1952(2) 0.53756(11) 0.0183 1.0000 Uani .
C3 C 0.63975(14) 0.0321(2) 0.50304(12) 0.0188 1.0000 Uani .
O4 O 0.51280(10) 0.11137(16) 0.45897(8) 0.0233 1.0000 Uani .
C5 C 0.69202(14) -0.0909(2) 0.42384(12) 0.0199 1.0000 Uani .
O6 O 0.59943(10) -0.23369(16) 0.37855(9) 0.0265 1.0000 Uani .
C7 C 0.72222(14) 0.0288(2) 0.33430(12) 0.0200 1.0000 Uani .
N8 N 0.82194(11) 0.17365(18) 0.37738(9) 0.0178 1.0000 Uani .
C9 C 0.76737(13) 0.3101(2) 0.44467(11) 0.0175 1.0000 Uani .
C10 C 0.86174(14) 0.4734(2) 0.48485(12) 0.0208 1.0000 Uani .
O11 O 0.98420(10) 0.39837(16) 0.54050(9) 0.0263 1.0000 Uani .
C12 C 0.88258(14) 0.2580(2) 0.29419(12) 0.0219 1.0000 Uani .
C13 C 0.78793(15) 0.3406(2) 0.19990(11) 0.0236 1.0000 Uani .
C14 C 0.75679(17) 0.2366(3) 0.10669(13) 0.0326 1.0000 Uani .
C15 C 0.67070(19) 0.3107(3) 0.01949(13) 0.0416 1.0000 Uani .
C16 C 0.61381(19) 0.4883(3) 0.02465(14) 0.0411 1.0000 Uani .
C17 C 0.64293(19) 0.5936(3) 0.11663(14) 0.0380 1.0000 Uani .
C18 C 0.73008(17) 0.5188(2) 0.20387(13) 0.0294 1.0000 Uani .
C19 C 0.76304(16) 0.3426(3) 0.70878(12) 0.0302 1.0000 Uani .
C20 C 0.77890(17) 0.1617(3) 0.77279(12) 0.0304 1.0000 Uani .
C21 C 0.66990(18) 0.0477(3) 0.77759(14) 0.0345 1.0000 Uani .
C22 C 0.6837(2) -0.1164(3) 0.83915(16) 0.0456 1.0000 Uani .
C23 C 0.8072(2) -0.1666(4) 0.89789(17) 0.0555 1.0000 Uani .
C24 C 0.9153(2) -0.0529(4) 0.89355(17) 0.0572 1.0000 Uani .
C25 C 0.90215(19) 0.1097(3) 0.83101(15) 0.0434 1.0000 Uani .
H21 H 0.8235 0.1355 0.5776 0.0227 1.0000 Uiso R
H31 H 0.6340 -0.0497 0.5672 0.0222 1.0000 Uiso R
H51 H 0.7762 -0.1469 0.4610 0.0243 1.0000 Uiso R
H71 H 0.7629 -0.0553 0.2873 0.0235 1.0000 Uiso R
H72 H 0.6383 0.0894 0.2964 0.0245 1.0000 Uiso R
H91 H 0.6821 0.3637 0.4046 0.0221 1.0000 Uiso R
H101 H 0.8169 0.5517 0.5323 0.0271 1.0000 Uiso R
H102 H 0.8765 0.5545 0.4230 0.0255 1.0000 Uiso R
H121 H 0.9326 0.1559 0.2686 0.0279 1.0000 Uiso R
H122 H 0.9484 0.3576 0.3271 0.0278 1.0000 Uiso R
H141 H 0.7962 0.1087 0.1020 0.0386 1.0000 Uiso R
H151 H 0.6525 0.2359 -0.0460 0.0496 1.0000 Uiso R
H161 H 0.5547 0.5375 -0.0357 0.0516 1.0000 Uiso R
H171 H 0.6037 0.7176 0.1200 0.0478 1.0000 Uiso R
H181 H 0.7510 0.5924 0.2697 0.0370 1.0000 Uiso R
H191 H 0.8521 0.3865 0.7001 0.0373 1.0000 Uiso R
H192 H 0.7199 0.4414 0.7456 0.0380 1.0000 Uiso R
H211 H 0.5842 0.0871 0.7370 0.0426 1.0000 Uiso R
H221 H 0.6058 -0.1968 0.8428 0.0567 1.0000 Uiso R
H231 H 0.8161 -0.2849 0.9401 0.0682 1.0000 Uiso R
H241 H 1.0016 -0.0889 0.9330 0.0715 1.0000 Uiso R
H251 H 0.9780 0.1885 0.8258 0.0553 1.0000 Uiso R
H41 H 0.4638 0.0149 0.4335 0.0393 1.0000 Uiso R
H111 H 1.0368 0.4956 0.5538 0.0433 1.0000 Uiso R
H61 H 0.5596 -0.2852 0.4235 0.0428 1.0000 Uiso R

loop_
_atom_site_aniso_label
_atom_site_aniso_U_11
_atom_site_aniso_U_22
_atom_site_aniso_U_33
_atom_site_aniso_U_23
_atom_site_aniso_U_13
_atom_site_aniso_U_12
O1 0.0200(5) 0.0209(5) 0.0251(5) -0.0036(4) 0.0066(4) 0.0007(4)
C2 0.0156(6) 0.0152(7) 0.0247(7) -0.0020(6) 0.0057(5) 0.0019(5)
C3 0.0161(7) 0.0153(6) 0.0263(7) 0.0008(6) 0.0072(6) -0.0002(6)
O4 0.0149(5) 0.0198(5) 0.0358(6) -0.0057(5) 0.0067(4) 0.0000(4)
C5 0.0170(6) 0.0140(6) 0.0302(8) -0.0014(6) 0.0081(6) -0.0016(5)
O6 0.0261(5) 0.0199(5) 0.0371(6) -0.0073(5) 0.0150(5) -0.0094(4)
C7 0.0189(7) 0.0160(7) 0.0263(7) -0.0025(6) 0.0073(6) -0.0024(6)
N8 0.0170(6) 0.0140(5) 0.0237(6) 0.0001(5) 0.0070(5) -0.0004(5)
C9 0.0140(6) 0.0140(7) 0.0247(7) -0.0003(6) 0.0044(5) 0.0014(5)
C10 0.0172(7) 0.0153(7) 0.0292(8) -0.0006(6) 0.0032(6) 0.0000(6)
O11 0.0158(5) 0.0184(5) 0.0413(6) -0.0004(5) -0.0019(4) -0.0022(4)
C12 0.0193(7) 0.0194(7) 0.0295(8) 0.0007(6) 0.0105(6) -0.0007(6)
C13 0.0244(7) 0.0243(8) 0.0244(7) 0.0016(6) 0.0101(6) -0.0055(6)
C14 0.0376(9) 0.0319(9) 0.0308(8) -0.0058(7) 0.0132(7) -0.0040(7)
C15 0.0470(11) 0.0535(12) 0.0247(8) -0.0064(9) 0.0083(7) -0.0128(10)
C16 0.0405(10) 0.0538(12) 0.0268(9) 0.0086(8) 0.0012(7) -0.0058(9)
C17 0.0403(10) 0.0353(10) 0.0360(10) 0.0074(8) 0.0024(8) 0.0030(8)
C18 0.0353(9) 0.0259(8) 0.0264(8) 0.0017(7) 0.0046(7) 0.0005(7)
C19 0.0326(8) 0.0316(9) 0.0259(8) -0.0084(7) 0.0050(6) -0.0041(7)
C20 0.0341(9) 0.0366(9) 0.0226(8) -0.0043(7) 0.0106(6) 0.0064(7)
C21 0.0389(9) 0.0363(10) 0.0302(8) 0.0021(7) 0.0111(7) 0.0053(8)
C22 0.0584(13) 0.0419(11) 0.0414(11) 0.0073(9) 0.0212(9) 0.0046(10)
C23 0.0701(15) 0.0571(14) 0.0461(12) 0.0196(11) 0.0278(11) 0.0275(12)
C24 0.0516(13) 0.0814(18) 0.0414(11) 0.0162(11) 0.0156(10) 0.0349(12)
C25 0.0341(9) 0.0639(13) 0.0346(10) 0.0021(9) 0.0125(8) 0.0102(9)

loop_
_atom_type_symbol
_atom_type_scat_dispersion_real
_atom_type_scat_dispersion_imag
_atom_type_scat_Cromer_Mann_a1
_atom_type_scat_Cromer_Mann_b1
_atom_type_scat_Cromer_Mann_a2
_atom_type_scat_Cromer_Mann_b2
_atom_type_scat_Cromer_Mann_a3
_atom_type_scat_Cromer_Mann_b3
_atom_type_scat_Cromer_Mann_a4
_atom_type_scat_Cromer_Mann_b4
_atom_type_scat_Cromer_Mann_c
_atom_type_scat_source
C 0.0181 0.0091 2.3100 20.8439 1.0200 10.2075 1.5886 0.5687 0.8650 51.6512 0.2156 'International Tables Vol C 4.2.6.8 and 6.1.1.4'
H 0.0000 0.0000 0.4930 10.5109 0.3229 26.1257 0.1402 3.1424 0.0408 57.7998 0.0030 'International Tables Vol C 4.2.6.8 and 6.1.1.4'
N 0.0311 0.0180 12.2126 0.0057 3.1322 9.8933 2.0125 28.9975 1.1663 0.5826 -11.5290 'International Tables Vol C 4.2.6.8 and 6.1.1.4'
O 0.0492 0.0322 3.0485 13.2771 2.2868 5.7011 1.5463 0.3239 0.8670 32.9089 0.2508 'International Tables Vol C 4.2.6.8 and 6.1.1.4'

loop_
_geom_angle_atom_site_label_1
_geom_angle_atom_site_label_2
_geom_angle_atom_site_label_3
_geom_angle
_geom_angle_publ_flag
C2 O1 C19 114.54(11) yes
O1 C2 C3 108.46(11) yes
O1 C2 C9 109.65(10) yes
C3 C2 C9 112.79(11) yes
O1 C2 H21 110.2 no
C3 C2 H21 107.4 no
C9 C2 H21 108.4 no
C2 C3 O4 108.86(11) yes
C2 C3 C5 108.59(11) yes
O4 C3 C5 111.70(12) yes
C2 C3 H31 108.8 no
O4 C3 H31 110.1 no
C5 C3 H31 108.8 no
C3 O4 H41 105.6 no
C3 C5 O6 112.03(11) yes
C3 C5 C7 111.34(12) yes
O6 C5 C7 107.14(12) yes
C3 C5 H51 106.9 no
O6 C5 H51 112.1 no
C7 C5 H51 107.3 no
C5 O6 H61 112.7 no
C5 C7 N8 108.94(11) yes
C5 C7 H71 108.8 no
N8 C7 H71 106.8 no
C5 C7 H72 108.6 no
N8 C7 H72 111.5 no
H71 C7 H72 112.2 no
C7 N8 C9 110.32(10) yes
C7 N8 C12 111.34(11) yes
C9 N8 C12 116.35(11) yes
C2 C9 N8 106.91(10) yes
C2 C9 C10 109.96(11) yes
N8 C9 C10 113.05(11) yes
C2 C9 H91 107.8 no
N8 C9 H91 109.5 no
C10 C9 H91 109.4 no
C9 C10 O11 109.83(12) yes
C9 C10 H101 106.0 no
O11 C10 H101 111.2 no
C9 C10 H102 109.5 no
O11 C10 H102 110.2 no
H101 C10 H102 110.0 no
C10 O11 H111 105.6 no
N8 C12 C13 116.32(11) yes
N8 C12 H121 106.8 no
C13 C12 H121 107.5 no
N8 C12 H122 108.4 no
C13 C12 H122 110.4 no
H121 C12 H122 107.0 no
C12 C13 C14 120.05(15) yes
C12 C13 C18 121.54(14) yes
C14 C13 C18 118.41(15) yes
C13 C14 C15 120.70(17) yes
C13 C14 H141 120.0 no
C15 C14 H141 119.3 no
C14 C15 C16 120.22(17) yes
C14 C15 H151 119.0 no
C16 C15 H151 120.7 no
C15 C16 C17 119.99(17) yes
C15 C16 H161 119.4 no
C17 C16 H161 120.6 no
C16 C17 C18 119.55(18) yes
C16 C17 H171 119.9 no
C18 C17 H171 120.6 no
C17 C18 C13 121.13(16) yes
C17 C18 H181 120.1 no
C13 C18 H181 118.8 no
O1 C19 C20 113.59(13) yes
O1 C19 H191 107.6 no
C20 C19 H191 108.8 no
O1 C19 H192 107.1 no
C20 C19 H192 109.1 no
H191 C19 H192 110.7 no
C19 C20 C21 120.54(15) yes
C19 C20 C25 120.36(17) yes
C21 C20 C25 119.06(18) yes
C20 C21 C22 120.63(18) yes
C20 C21 H211 118.0 no
C22 C21 H211 121.4 no
C21 C22 C23 120.0(2) yes
C21 C22 H221 120.4 no
C23 C22 H221 119.6 no
C22 C23 C24 119.4(2) yes
C22 C23 H231 119.2 no
C24 C23 H231 121.3 no
C23 C24 C25 120.8(2) yes
C23 C24 H241 119.6 no
C25 C24 H241 119.6 no
C20 C25 C24 120.2(2) yes
C20 C25 H251 118.4 no
C24 C25 H251 121.4 no

loop_
_geom_bond_atom_site_label_1
_geom_bond_atom_site_label_2
_geom_bond_distance
_geom_bond_publ_flag
O1 C2 1.4355(16) yes
O1 C19 1.4369(18) yes
C2 C3 1.5239(19) yes
C2 C9 1.5342(18) yes
C2 H21 1.027 no
C3 O4 1.4307(17) yes
C3 C5 1.5213(19) yes
C3 H31 1.022 no
O4 H41 0.867 no
C5 O6 1.4235(17) yes
C5 C7 1.5156(19) yes
C5 H51 0.986 no
O6 H61 0.859 no
C7 N8 1.4708(18) yes
C7 H71 0.999 no
C7 H72 0.999 no
N8 C9 1.4800(17) yes
N8 C12 1.4771(17) yes
C9 C10 1.522(2) yes
C9 H91 1.000 no
C10 O11 1.4228(17) yes
C10 H101 1.005 no
C10 H102 1.020 no
O11 H111 0.865 no
C12 C13 1.517(2) yes
C12 H121 0.978 no
C12 H122 1.005 no
C13 C14 1.393(2) yes
C13 C18 1.386(2) yes
C14 C15 1.390(3) yes
C14 H141 0.988 no
C15 C16 1.380(3) yes
C15 H151 0.984 no
C16 C17 1.383(3) yes
C16 H161 0.955 no
C17 C18 1.398(2) yes
C17 H171 0.961 no
C18 H181 0.983 no
C19 C20 1.504(2) yes
C19 H191 0.997 no
C19 H192 0.995 no
C20 C21 1.390(2) yes
C20 C25 1.390(2) yes
C21 C22 1.389(3) yes
C21 H211 0.973 no
C22 C23 1.391(3) yes
C22 H221 0.990 no
C23 C24 1.380(3) yes
C23 H231 0.985 no
C24 C25 1.387(3) yes
C24 H241 0.967 no
C25 H251 0.971 no

loop_
_geom_hbond_atom_site_label_D
_geom_hbond_atom_site_label_H
_geom_hbond_atom_site_label_A
_geom_hbond_site_symmetry_A
_geom_hbond_angle_DHA
_geom_hbond_distance_DH
_geom_hbond_distance_HA
_geom_hbond_distance_DA
_geom_hbond_publ_flag
C5 H51 O11 2_746 136.23(4) 0.986 2.497 3.280(2) yes
C21 H211 O6 2_656 164.02(5) 0.973 2.502 3.448(2) yes
O4 H41 O1 2_646 165.64(4) 0.867 2.019 2.867(2) yes
O11 H111 N8 2_756 162.83(5) 0.865 1.986 2.824(2) yes
O6 H61 O4 2_646 172.38(4) 0.859 1.969 2.822(2) yes
